data_4104591
loop_
_publ_author_name
'Robert B. Lettan'
'Chris V. Galliford'
'Chase C. Woodward'
'Karl A. Scheidt'

_publ_contact_author_address
;Department of Chemistry
Northwestern University
215 Sheridan Road
Evanston, IL 60208
;
_publ_contact_author_email scheidt@northwestern.edu
_publ_contact_author_name 'Karl Scheidt'
_publ_section_title
;
 Amide Enolate Additions to Acylsilanes: In Situ Generation of Unusual and
 Stereoselective Homoenolate Equivalents
;
_journal_name_full 'Journal of the American Chemical Society'
_journal_page_first 8805
_journal_page_last 8814
_journal_paper_doi 10.1021/ja808811u
_journal_volume 131
_journal_year 2009
_chemical_formula_sum 'C30 H35 N O3'
_chemical_formula_weight 457.59
_chemical_name_systematic
; 
 ? 
;
_space_group_IT_number 4
_symmetry_cell_setting monoclinic
_symmetry_space_group_name_Hall 'P 2yb'
_symmetry_space_group_name_H-M 'P 1 21 1'
_atom_sites_solution_hydrogens geom
_atom_sites_solution_primary direct
_atom_sites_solution_secondary difmap
_audit_creation_method SHELXL-97
_cell_angle_alpha 90.00
_cell_angle_beta 109.728(2)
_cell_angle_gamma 90.00
_cell_formula_units_Z 2
_cell_length_a 11.3593(11)
_cell_length_b 9.6066(9)
_cell_length_c 12.1731(12)
_cell_measurement_reflns_used 4450
_cell_measurement_temperature 153(2)
_cell_measurement_theta_max 28.50
_cell_measurement_theta_min 2.77
_cell_volume 1250.4(2)
_computing_cell_refinement 'Bruker SMART'
_computing_data_collection 'Bruker SMART'
_computing_data_reduction 'Bruker SAINT'
_computing_molecular_graphics 'Bruker SHELXTL'
_computing_publication_material 'Bruker SHELXTL'
_computing_structure_refinement 'SHELXL-97 (Sheldrick, 1997)'
_computing_structure_solution 'SHELXS-97 (Sheldrick, 1990)'
_diffrn_ambient_temperature 153(2)
_diffrn_measured_fraction_theta_full 0.930
_diffrn_measured_fraction_theta_max 0.930
_diffrn_measurement_device_type 'CCD area detector'
_diffrn_measurement_method 'phi and omega scans'
_diffrn_radiation_monochromator graphite
_diffrn_radiation_source 'fine-focus sealed tube'
_diffrn_radiation_type MoK\a
_diffrn_radiation_wavelength 0.71073
_diffrn_reflns_av_R_equivalents 0.0453
_diffrn_reflns_av_sigmaI/netI 0.0392
_diffrn_reflns_limit_h_max 14
_diffrn_reflns_limit_h_min -15
_diffrn_reflns_limit_k_max 12
_diffrn_reflns_limit_k_min -12
_diffrn_reflns_limit_l_max 16
_diffrn_reflns_limit_l_min -15
_diffrn_reflns_number 11483
_diffrn_reflns_theta_full 28.67
_diffrn_reflns_theta_max 28.67
_diffrn_reflns_theta_min 1.78
_exptl_absorpt_coefficient_mu 0.077
_exptl_absorpt_correction_type none
_exptl_crystal_colour colorless
_exptl_crystal_density_diffrn 1.215
_exptl_crystal_density_meas 0
_exptl_crystal_description block
_exptl_crystal_F_000 492
_refine_diff_density_max 0.284
_refine_diff_density_min -0.201
_refine_diff_density_rms 0.043
_refine_ls_abs_structure_details 'Flack H D (1983), Acta Cryst. A39, 876-881'
_refine_ls_abs_structure_Flack -0.7(7)
_refine_ls_extinction_method none
_refine_ls_goodness_of_fit_ref 1.038
_refine_ls_hydrogen_treatment mixed
_refine_ls_matrix_type full
_refine_ls_number_parameters 447
_refine_ls_number_reflns 5736
_refine_ls_number_restraints 1
_refine_ls_restrained_S_all 1.037
_refine_ls_R_factor_all 0.0427
_refine_ls_R_factor_gt 0.0394
_refine_ls_shift/su_max 0.002
_refine_ls_shift/su_mean 0.000
_refine_ls_structure_factor_coef Fsqd
_refine_ls_weighting_details 'calc w=1/[\s^2^(Fo^2^)+(0.0803P)^2^+0.0250P] where P=(Fo^2^+2Fc^2^)/3'
_refine_ls_weighting_scheme calc
_refine_ls_wR_factor_gt 0.1054
_refine_ls_wR_factor_ref 0.1090
_reflns_number_gt 5349
_reflns_number_total 5736
_reflns_threshold_expression >2sigma(I)
_cod_data_source_file ja808811u_si_001.cif
_cod_data_source_block amide92
_cod_database_code 4104591

loop_
_symmetry_equiv_pos_as_xyz
'x, y, z'
'-x, y+1/2, -z'

loop_
_atom_site_label
_atom_site_type_symbol
_atom_site_fract_x
_atom_site_fract_y
_atom_site_fract_z
_atom_site_U_iso_or_equiv
_atom_site_adp_type
_atom_site_occupancy
_atom_site_symmetry_multiplicity
_atom_site_calc_flag
H7 H 0.896(2) 0.330(3) 0.652(2) 0.058(7) Uiso 1 1 d
C30 C 0.33270(15) 0.39534(18) -0.11192(12) 0.0326(3) Uani 1 1 d
O1 O 0.47646(10) 0.00046(11) 0.27230(10) 0.0311(2) Uani 1 1 d
O3 O 0.19507(9) 0.50765(11) -0.02966(8) 0.0284(2) Uani 1 1 d
O2 O 0.42436(10) 0.16250(11) 0.08278(8) 0.0300(2) Uani 1 1 d
N N 0.34814(10) 0.37578(12) 0.09921(9) 0.0229(2) Uani 1 1 d
C16 C 0.41851(12) 0.26320(14) 0.14465(11) 0.0235(3) Uani 1 1 d
C15 C 0.49017(12) 0.25482(14) 0.27556(11) 0.0235(3) Uani 1 1 d
C17 C 0.34577(12) 0.51037(14) 0.15597(11) 0.0240(3) Uani 1 1 d
C1 C 0.45097(12) 0.12227(14) 0.32706(11) 0.0245(3) Uani 1 1 d
C9 C 0.31085(12) 0.13198(14) 0.31011(11) 0.0261(3) Uani 1 1 d
C3 C 0.66845(13) 0.12684(16) 0.49131(12) 0.0291(3) Uani 1 1 d
C28 C 0.26279(12) 0.38064(15) -0.02531(11) 0.0258(3) Uani 1 1 d
C29 C 0.17306(15) 0.25689(17) -0.05664(14) 0.0338(3) Uani 1 1 d
C10 C 0.22523(14) 0.05048(16) 0.22629(14) 0.0335(3) Uani 1 1 d
C20 C 0.63403(14) 0.46453(16) 0.14193(13) 0.0293(3) Uani 1 1 d
C2 C 0.52878(13) 0.10800(16) 0.45834(12) 0.0295(3) Uani 1 1 d
C24 C 0.64439(14) 0.57551(17) 0.32157(13) 0.0328(3) Uani 1 1 d
C14 C 0.26549(13) 0.22692(16) 0.37309(13) 0.0300(3) Uani 1 1 d
C23 C 0.75908(15) 0.5129(2) 0.37733(13) 0.0379(4) Uani 1 1 d
C19 C 0.57901(12) 0.55026(15) 0.20372(12) 0.0270(3) Uani 1 1 d
C26 C 0.11735(14) 0.48936(18) 0.13530(15) 0.0324(3) Uani 1 1 d
C21 C 0.74951(14) 0.40251(18) 0.19789(14) 0.0342(3) Uani 1 1 d
C4 C 0.74135(15) 0.04037(18) 0.44686(14) 0.0355(3) Uani 1 1 d
C13 C 0.13769(15) 0.23585(19) 0.35482(14) 0.0362(3) Uani 1 1 d
C11 C 0.09726(15) 0.06113(19) 0.20712(15) 0.0392(4) Uani 1 1 d
C7 C 0.85693(16) 0.2520(2) 0.60086(15) 0.0425(4) Uani 1 1 d
C18 C 0.44943(13) 0.60997(15) 0.14715(13) 0.0282(3) Uani 1 1 d
C6 C 0.92738(16) 0.1667(2) 0.55624(16) 0.0436(4) Uani 1 1 d
C8 C 0.72766(15) 0.23255(19) 0.56778(13) 0.0367(3) Uani 1 1 d
C25 C 0.21077(13) 0.55746(15) 0.08663(12) 0.0265(3) Uani 1 1 d
C5 C 0.86976(16) 0.0622(2) 0.47853(15) 0.0420(4) Uani 1 1 d
C12 C 0.05359(15) 0.1526(2) 0.27201(15) 0.0392(4) Uani 1 1 d
C22 C 0.81160(15) 0.42549(19) 0.31563(15) 0.0383(4) Uani 1 1 d
C27 C 0.19042(16) 0.71358(16) 0.07756(15) 0.0349(3) Uani 1 1 d
H10 H 0.2513(19) -0.013(2) 0.1788(18) 0.038(5) Uiso 1 1 d
H24 H 0.607(2) 0.643(2) 0.3649(18) 0.039(5) Uiso 1 1 d
H20 H 0.5886(17) 0.4480(19) 0.0628(16) 0.026(4) Uiso 1 1 d
H14 H 0.3225(17) 0.2947(19) 0.4255(16) 0.025(4) Uiso 1 1 d
H181 H 0.4428(16) 0.689(2) 0.1832(15) 0.021(4) Uiso 1 1 d
H4 H 0.700(2) -0.031(2) 0.3908(18) 0.038(5) Uiso 1 1 d
H182 H 0.4336(16) 0.626(2) 0.0634(16) 0.030(4) Uiso 1 1 d
H21 H 0.788(2) 0.339(3) 0.156(2) 0.048(6) Uiso 1 1 d
H5 H 0.919(2) 0.005(2) 0.4466(18) 0.039(5) Uiso 1 1 d
H1 H 0.462(2) 0.032(3) 0.195(2) 0.055(6) Uiso 1 1 d
H222 H 0.5080(16) 0.0195(19) 0.4799(15) 0.023(4) Uiso 1 1 d
H152 H 0.5831(18) 0.249(2) 0.2848(16) 0.031(4) Uiso 1 1 d
H151 H 0.4801(16) 0.3396(18) 0.3195(15) 0.023(4) Uiso 1 1 d
H17 H 0.3565(16) 0.4977(19) 0.2392(15) 0.025(4) Uiso 1 1 d
H211 H 0.4959(17) 0.1795(18) 0.5041(16) 0.023(4) Uiso 1 1 d
H12 H -0.036(2) 0.164(3) 0.261(2) 0.056(6) Uiso 1 1 d
H23 H 0.803(2) 0.530(3) 0.464(2) 0.054(6) Uiso 1 1 d
H6 H 1.011(2) 0.180(3) 0.574(2) 0.055(6) Uiso 1 1 d
H22 H 0.895(2) 0.389(2) 0.3579(18) 0.043(5) Uiso 1 1 d
H11 H 0.039(2) 0.005(2) 0.1485(19) 0.044(5) Uiso 1 1 d
H8 H 0.678(2) 0.299(2) 0.602(2) 0.047(6) Uiso 1 1 d
H13 H 0.113(2) 0.304(2) 0.400(2) 0.045(6) Uiso 1 1 d
H262 H 0.1330(18) 0.392(2) 0.1459(16) 0.034(5) Uiso 1 1 d
H303 H 0.387(2) 0.485(3) -0.0981(19) 0.047(6) Uiso 1 1 d
H273 H 0.105(2) 0.733(2) 0.0259(18) 0.039(5) Uiso 1 1 d
H292 H 0.2133(19) 0.171(2) -0.0645(18) 0.038(5) Uiso 1 1 d
H261 H 0.036(2) 0.498(2) 0.0815(19) 0.041(5) Uiso 1 1 d
H302 H 0.2749(19) 0.402(2) -0.1884(18) 0.038(5) Uiso 1 1 d
H263 H 0.1233(18) 0.535(2) 0.2077(18) 0.033(5) Uiso 1 1 d
H271 H 0.2530(19) 0.758(2) 0.0518(17) 0.035(5) Uiso 1 1 d
H301 H 0.383(2) 0.313(2) -0.1098(18) 0.037(5) Uiso 1 1 d
H293 H 0.1346(18) 0.245(2) 0.0029(17) 0.034(4) Uiso 1 1 d
H272 H 0.208(2) 0.752(2) 0.161(2) 0.050(6) Uiso 1 1 d
H291 H 0.105(2) 0.282(2) -0.128(2) 0.053(6) Uiso 1 1 d

loop_
_atom_site_aniso_label
_atom_site_aniso_U_11
_atom_site_aniso_U_22
_atom_site_aniso_U_33
_atom_site_aniso_U_23
_atom_site_aniso_U_13
_atom_site_aniso_U_12
C30 0.0347(7) 0.0422(8) 0.0229(6) 0.0015(6) 0.0123(6) 0.0060(6)
O1 0.0374(5) 0.0259(5) 0.0324(5) 0.0020(4) 0.0148(4) 0.0051(4)
O3 0.0274(5) 0.0328(5) 0.0243(5) 0.0036(4) 0.0076(4) 0.0075(4)
O2 0.0350(5) 0.0298(5) 0.0254(5) -0.0017(4) 0.0105(4) 0.0054(4)
N 0.0216(5) 0.0267(6) 0.0207(5) -0.0004(4) 0.0073(4) 0.0009(4)
C16 0.0221(6) 0.0271(6) 0.0230(6) 0.0013(5) 0.0100(5) 0.0012(5)
C15 0.0223(6) 0.0274(6) 0.0206(6) 0.0011(5) 0.0071(5) 0.0004(5)
C17 0.0258(6) 0.0245(6) 0.0238(6) 0.0005(5) 0.0112(5) 0.0024(5)
C1 0.0239(6) 0.0269(6) 0.0241(6) 0.0020(5) 0.0098(5) 0.0016(5)
C9 0.0251(6) 0.0276(6) 0.0265(6) 0.0050(5) 0.0100(5) -0.0001(5)
C3 0.0272(6) 0.0379(7) 0.0228(6) 0.0091(5) 0.0092(5) 0.0070(6)
C28 0.0240(6) 0.0311(7) 0.0209(6) 0.0019(5) 0.0056(5) 0.0043(5)
C29 0.0280(7) 0.0360(8) 0.0329(7) -0.0036(6) 0.0046(6) -0.0008(6)
C10 0.0327(7) 0.0312(7) 0.0365(7) -0.0016(6) 0.0114(6) -0.0069(6)
C20 0.0277(7) 0.0359(7) 0.0262(6) 0.0026(5) 0.0115(6) -0.0025(5)
C2 0.0276(6) 0.0379(8) 0.0255(6) 0.0073(6) 0.0123(5) 0.0053(6)
C24 0.0303(7) 0.0406(8) 0.0309(7) -0.0063(6) 0.0148(6) -0.0076(6)
C14 0.0265(7) 0.0351(7) 0.0292(6) 0.0001(6) 0.0103(5) 0.0004(6)
C23 0.0308(7) 0.0526(10) 0.0280(7) -0.0049(7) 0.0069(6) -0.0079(7)
C19 0.0255(6) 0.0292(6) 0.0274(6) 0.0017(5) 0.0103(5) -0.0058(5)
C26 0.0272(7) 0.0365(8) 0.0371(8) 0.0037(6) 0.0157(6) 0.0026(6)
C21 0.0306(7) 0.0430(8) 0.0325(7) 0.0008(6) 0.0152(6) 0.0030(6)
C4 0.0335(7) 0.0420(8) 0.0327(7) 0.0058(6) 0.0133(6) 0.0095(6)
C13 0.0295(7) 0.0444(9) 0.0383(8) 0.0070(7) 0.0163(6) 0.0050(6)
C11 0.0322(8) 0.0396(8) 0.0422(8) 0.0031(7) 0.0078(6) -0.0085(6)
C7 0.0341(8) 0.0522(10) 0.0356(8) 0.0050(7) 0.0044(7) 0.0002(7)
C18 0.0294(7) 0.0254(7) 0.0310(7) 0.0009(5) 0.0120(5) -0.0011(5)
C6 0.0268(8) 0.0591(11) 0.0432(9) 0.0130(8) 0.0096(7) 0.0033(7)
C8 0.0312(7) 0.0481(9) 0.0285(7) 0.0024(6) 0.0072(6) 0.0042(7)
C25 0.0267(6) 0.0274(6) 0.0270(6) 0.0010(5) 0.0110(5) 0.0029(5)
C5 0.0345(8) 0.0539(10) 0.0421(8) 0.0118(8) 0.0190(7) 0.0147(7)
C12 0.0255(7) 0.0480(9) 0.0441(9) 0.0120(7) 0.0119(6) -0.0006(6)
C22 0.0260(7) 0.0504(9) 0.0365(8) 0.0015(7) 0.0080(6) 0.0018(6)
C27 0.0381(8) 0.0282(7) 0.0416(8) 0.0040(6) 0.0176(7) 0.0083(6)

loop_
_atom_type_symbol
_atom_type_description
_atom_type_scat_dispersion_real
_atom_type_scat_dispersion_imag
_atom_type_scat_source
C C 0.0033 0.0016 'International Tables Vol C Tables 4.2.6.8 and 6.1.1.4'
H H 0.0000 0.0000 'International Tables Vol C Tables 4.2.6.8 and 6.1.1.4'
N N 0.0061 0.0033 'International Tables Vol C Tables 4.2.6.8 and 6.1.1.4'
O O 0.0106 0.0060 'International Tables Vol C Tables 4.2.6.8 and 6.1.1.4'

loop_
_geom_angle_atom_site_label_1
_geom_angle_atom_site_label_2
_geom_angle_atom_site_label_3
_geom_angle
C28 O3 C25 110.96(10)
C16 N C17 127.97(11)
C16 N C28 122.11(11)
C17 N C28 109.85(10)
O2 C16 N 121.48(12)
O2 C16 C15 118.23(12)
N C16 C15 120.26(11)
C16 C15 C1 109.92(11)
N C17 C25 99.95(10)
N C17 C18 112.07(11)
C25 C17 C18 114.72(11)
O1 C1 C9 110.61(11)
O1 C1 C2 105.95(11)
C9 C1 C2 110.37(10)
O1 C1 C15 110.75(10)
C9 C1 C15 108.77(10)
C2 C1 C15 110.38(11)
C10 C9 C14 118.33(13)
C10 C9 C1 120.06(13)
C14 C9 C1 121.53(12)
C8 C3 C4 118.42(14)
C8 C3 C2 119.57(13)
C4 C3 C2 122.01(14)
O3 C28 N 102.69(10)
O3 C28 C30 107.07(11)
N C28 C30 113.07(11)
O3 C28 C29 110.40(11)
N C28 C29 112.17(11)
C30 C28 C29 111.01(12)
C9 C10 C11 120.84(15)
C21 C20 C19 120.52(13)
C3 C2 C1 116.48(11)
C23 C24 C19 120.90(14)
C13 C14 C9 120.62(14)
C24 C23 C22 120.12(14)
C24 C19 C20 118.43(13)
C24 C19 C18 120.04(13)
C20 C19 C18 121.47(12)
C22 C21 C20 120.33(15)
C5 C4 C3 120.20(16)
C12 C13 C14 120.37(16)
C12 C11 C10 120.39(15)
C6 C7 C8 120.02(18)
C19 C18 C17 112.34(11)
C7 C6 C5 119.82(16)
C3 C8 C7 120.99(16)
O3 C25 C27 106.88(12)
O3 C25 C26 111.45(12)
C27 C25 C26 110.09(13)
O3 C25 C17 102.07(10)
C27 C25 C17 115.32(13)
C26 C25 C17 110.72(12)
C6 C5 C4 120.53(16)
C11 C12 C13 119.41(15)
C21 C22 C23 119.64(15)

loop_
_geom_bond_atom_site_label_1
_geom_bond_atom_site_label_2
_geom_bond_distance
C30 C28 1.526(2)
O1 C1 1.4241(17)
O3 C28 1.4338(17)
O3 C25 1.4472(17)
O2 C16 1.2414(17)
N C16 1.3477(17)
N C17 1.4704(17)
N C28 1.4992(16)
C16 C15 1.5273(17)
C15 C1 1.5496(18)
C17 C25 1.5475(18)
C17 C18 1.5488(19)
C1 C9 1.5371(18)
C1 C2 1.5493(18)
C9 C10 1.389(2)
C9 C14 1.397(2)
C3 C8 1.388(2)
C3 C4 1.404(2)
C3 C2 1.5104(19)
C28 C29 1.528(2)
C10 C11 1.396(2)
C20 C21 1.392(2)
C20 C19 1.397(2)
C24 C23 1.387(2)
C24 C19 1.3961(19)
C14 C13 1.395(2)
C23 C22 1.388(2)
C19 C18 1.512(2)
C26 C25 1.526(2)
C21 C22 1.385(2)
C4 C5 1.393(2)
C13 C12 1.385(3)
C11 C12 1.381(3)
C7 C6 1.378(3)
C7 C8 1.398(2)
C6 C5 1.383(3)
C25 C27 1.516(2)
